data_4085944
loop_
_publ_author_name
'Brzozowska, Aleksandra'
'\'Cwik, Pawe\/l'
'Durka, Krzysztof'
'Kli\'s, Tomasz'
'Laudy, Agnieszka E.'
'Luli\'nski, Sergiusz'
'Serwatowski, Janusz'
'Tyski, Stefan'
'Urban, Mateusz'
'Wr\'oblewski, Wojciech'

_publ_section_title
;
 Benzosiloxaboroles: Silicon Benzoxaborole Congeners with Improved Lewis
 Acidity, High Diol Affinity, and Potent Bioactivity
;
_journal_issue 12
_journal_name_full Organometallics
_journal_page_first 2924
_journal_paper_doi 10.1021/acs.organomet.5b00265
_journal_volume 34
_journal_year 2015
_chemical_formula_moiety 'C12 H20 B N O2 Si'
_chemical_formula_sum 'C12 H20 B N O2 Si'
_chemical_formula_weight 249.19
_chemical_melting_point 133(2)
_chemical_name_systematic
;
3-[2-(N,N-dimethyl)aminoethanolato]-1,3-dihydro-1,1-dimethyl-
1,2,3-benzsiloxaborole 
;
_space_group_crystal_system triclinic
_space_group_IT_number 2
_space_group_name_Hall '-P 1'
_space_group_name_H-M_alt 'P -1'
_symmetry_space_group_name_Hall '-P 1'
_symmetry_space_group_name_H-M 'P -1'
_atom_sites_solution_hydrogens geom
_audit_creation_method SHELXL-97
_cell_angle_alpha 77.088(6)
_cell_angle_beta 89.018(5)
_cell_angle_gamma 86.324(5)
_cell_formula_units_Z 4
_cell_length_a 8.8533(5)
_cell_length_b 8.9613(6)
_cell_length_c 17.4159(11)
_cell_measurement_reflns_used 1408
_cell_measurement_temperature 100(1)
_cell_measurement_theta_max 30.2575
_cell_measurement_theta_min 2.3042
_cell_volume 1344.01(15)
_computing_cell_refinement
;
CrysAlisPro, Agilent Technologies,
Version 1.171.36.28 (release 01-02-2013 CrysAlis171 .NET)
(compiled Feb  1 2013,16:14:44)
;
_computing_data_collection
;
CrysAlisPro, Agilent Technologies,
Version 1.171.36.28 (release 01-02-2013 CrysAlis171 .NET)
(compiled Feb  1 2013,16:14:44)
;
_computing_data_reduction
;
CrysAlisPro, Agilent Technologies,
Version 1.171.36.28 (release 01-02-2013 CrysAlis171 .NET)
(compiled Feb  1 2013,16:14:44)
;
_diffrn_ambient_temperature 100(1)
_diffrn_detector_area_resol_mean 16.0026
_diffrn_measured_fraction_theta_full 0.999
_diffrn_measured_fraction_theta_max 0.918
_diffrn_measurement_device_type 'SuperNova, Single source at offset, Eos'
_diffrn_radiation_monochromator mirror
_diffrn_radiation_source 'SuperNova (Mo) X-ray Source'
_diffrn_radiation_type MoK\a
_diffrn_radiation_wavelength 0.71073
_diffrn_reflns_av_R_equivalents 0.0633
_diffrn_reflns_av_unetI/netI 0.1059
_diffrn_reflns_laue_measured_fraction_full 0.999
_diffrn_reflns_laue_measured_fraction_max 0.918
_diffrn_reflns_limit_h_max 12
_diffrn_reflns_limit_h_min -12
_diffrn_reflns_limit_k_max 12
_diffrn_reflns_limit_k_min -12
_diffrn_reflns_limit_l_max 24
_diffrn_reflns_limit_l_min -24
_diffrn_reflns_number 20831
_diffrn_reflns_point_group_measured_fraction_full 0.999
_diffrn_reflns_point_group_measured_fraction_max 0.918
_diffrn_reflns_theta_full 25.242
_diffrn_reflns_theta_max 30.207
_diffrn_reflns_theta_min 2.305
_exptl_absorpt_coefficient_mu 0.164
_exptl_absorpt_correction_T_max 1.00000
_exptl_absorpt_correction_T_min 0.83514
_exptl_absorpt_correction_type multi-scan
_exptl_absorpt_process_details
;
CrysAlisPro, Agilent Technologies,
Version 1.171.36.32 (release 02-08-2013 CrysAlis171 .NET)
(compiled Aug  2 2013,16:46:58)
Empirical absorption correction using spherical harmonics,
 implemented in SCALE3 ABSPACK scaling algorithm.
;
_exptl_crystal_colour colourless
_exptl_crystal_density_diffrn 1.231
_exptl_crystal_description unspecified
_exptl_crystal_F_000 536
_exptl_crystal_size_max 0.08
_exptl_crystal_size_mid 0.07
_exptl_crystal_size_min 0.05
_refine_diff_density_max 0.688
_refine_diff_density_min -0.454
_refine_diff_density_rms 0.084
_refine_ls_extinction_method none
_refine_ls_goodness_of_fit_ref 1.051
_refine_ls_hydrogen_treatment constr
_refine_ls_matrix_type full
_refine_ls_number_parameters 307
_refine_ls_number_reflns 7336
_refine_ls_number_restraints 0
_refine_ls_restrained_S_all 1.051
_refine_ls_R_factor_all 0.1158
_refine_ls_R_factor_gt 0.0652
_refine_ls_shift/su_max 0.000
_refine_ls_shift/su_mean 0.000
_refine_ls_structure_factor_coef Fsqd
_refine_ls_weighting_details 'w=1/[\s^2^(Fo^2^)+(0.0358P)^2^+0.9469P] where P=(Fo^2^+2Fc^2^)/3'
_refine_ls_weighting_scheme calc
_refine_ls_wR_factor_gt 0.1202
_refine_ls_wR_factor_ref 0.1402
_reflns_Friedel_coverage 0.000
_reflns_number_gt 4747
_reflns_number_total 7336
_reflns_threshold_expression 'I > 2\s(I)'
_cod_data_source_file om5b00265_si_002.cif
_cod_data_source_block 2a
_cod_depositor_comments
;
The following automatic conversions were performed:

'_chemical_melting_point' value '131-135' was changed to '133(2)' -
the average value was taken and precision was estimated.

Automatic conversion script
Id: cif_fix_values 3271 2015-04-21 07:52:19Z andrius 

 Adding full bibliography for 4085944--4085947.cif.
;
_cod_database_code 4085944
_shelx_space_group_comment
;
The symmetry employed for this shelxl refinement is uniquely defined
by the following loop, which should always be used as a source of
symmetry information in preference to the above space-group names.
They are only intended as comments.
;

loop_
_space_group_symop_operation_xyz
'x, y, z'
'-x, -y, -z'

loop_
_atom_site_label
_atom_site_type_symbol
_atom_site_fract_x
_atom_site_fract_y
_atom_site_fract_z
_atom_site_U_iso_or_equiv
_atom_site_adp_type
_atom_site_occupancy
_atom_site_site_symmetry_order
_atom_site_calc_flag
_atom_site_refinement_flags_posn
_atom_site_refinement_flags_adp
Si2 Si 0.79458(8) 0.26301(8) 0.39526(4) 0.01435(16) Uani 1 1 d . .
Si1 Si 0.29175(8) 0.89321(8) 0.10613(4) 0.01373(16) Uani 1 1 d . .
O1 O 0.2155(2) 0.81698(18) 0.19114(10) 0.0154(4) Uani 1 1 d . .
O2 O 0.7283(2) 0.27172(19) 0.30670(10) 0.0157(4) Uani 1 1 d . .
O3 O 0.1390(2) 0.92582(19) 0.30459(10) 0.0180(4) Uani 1 1 d . .
O4 O 0.6529(2) 0.48959(19) 0.19795(10) 0.0176(4) Uani 1 1 d . .
N2 N 0.4614(2) 0.3264(2) 0.25824(12) 0.0146(4) Uani 1 1 d . .
N1 N -0.0524(2) 0.8367(2) 0.23482(12) 0.0148(4) Uani 1 1 d . .
C3 C 0.0414(3) 1.3596(3) 0.11386(15) 0.0175(5) Uani 1 1 d . .
H3 H -0.0133 1.4510 0.1198 0.021 Uiso 1 1 calc R U
C6 C 0.1994(3) 1.0896(3) 0.09527(14) 0.0133(5) Uani 1 1 d . .
C12 C 0.6988(3) 0.4471(3) 0.40921(14) 0.0140(5) Uani 1 1 d . .
C1 C 0.1063(3) 1.0875(3) 0.16247(14) 0.0125(5) Uani 1 1 d . .
C9 C 0.5353(3) 0.7275(3) 0.39705(15) 0.0202(6) Uani 1 1 d . .
H9 H 0.4786 0.8225 0.3933 0.024 Uiso 1 1 calc R U
C14 C 0.5013(3) 0.8849(3) 0.11659(16) 0.0195(6) Uani 1 1 d . .
H14A H 0.5272 0.9349 0.1588 0.029 Uiso 1 1 calc R U
H14B H 0.5463 0.9380 0.0670 0.029 Uiso 1 1 calc R U
H14C H 0.5407 0.7776 0.1295 0.029 Uiso 1 1 calc R U
C2 C 0.0281(3) 1.2245(3) 0.17051(14) 0.0158(5) Uani 1 1 d . .
H2 H -0.0348 1.2249 0.2152 0.019 Uiso 1 1 calc R U
C15 C 1.0045(3) 0.2594(3) 0.39468(16) 0.0215(6) Uani 1 1 d . .
H15A H 1.0462 0.1597 0.3871 0.032 Uiso 1 1 calc R U
H15B H 1.0399 0.2756 0.4450 0.032 Uiso 1 1 calc R U
H15C H 1.0384 0.3409 0.3517 0.032 Uiso 1 1 calc R U
C7 C 0.6077(3) 0.5068(3) 0.34228(14) 0.0132(5) Uani 1 1 d . .
B1 B 0.1107(3) 0.9227(3) 0.22294(16) 0.0130(5) Uani 1 1 d . .
C5 C 0.2124(3) 1.2275(3) 0.03890(15) 0.0168(5) Uani 1 1 d . .
H5 H 0.2749 1.2288 -0.0061 0.020 Uiso 1 1 calc R U
C13 C 0.2432(3) 0.7943(3) 0.02728(16) 0.0239(6) Uani 1 1 d . .
H13A H 0.1329 0.7968 0.0223 0.036 Uiso 1 1 calc R U
H13B H 0.2842 0.6876 0.0409 0.036 Uiso 1 1 calc R U
H13C H 0.2870 0.8466 -0.0228 0.036 Uiso 1 1 calc R U
C4 C 0.1347(3) 1.3615(3) 0.04840(14) 0.0169(5) Uani 1 1 d . .
H4 H 0.1450 1.4545 0.0104 0.020 Uiso 1 1 calc R U
C22 C 0.5059(3) 0.2869(3) 0.18192(15) 0.0210(6) Uani 1 1 d . .
H22A H 0.4154 0.2788 0.1509 0.025 Uiso 1 1 calc R U
H22B H 0.5674 0.1884 0.1909 0.025 Uiso 1 1 calc R U
C18 C -0.1797(3) 0.9407(3) 0.25189(16) 0.0213(6) Uani 1 1 d . .
H18A H -0.1513 0.9875 0.2949 0.032 Uiso 1 1 calc R U
H18B H -0.2692 0.8820 0.2674 0.032 Uiso 1 1 calc R U
H18C H -0.2027 1.0213 0.2047 0.032 Uiso 1 1 calc R U
C16 C 0.7337(3) 0.0884(3) 0.46662(15) 0.0217(6) Uani 1 1 d . .
H16A H 0.7897 -0.0029 0.4560 0.033 Uiso 1 1 calc R U
H16B H 0.6250 0.0794 0.4608 0.033 Uiso 1 1 calc R U
H16C H 0.7547 0.0971 0.5205 0.033 Uiso 1 1 calc R U
C8 C 0.5257(3) 0.6485(3) 0.33754(15) 0.0163(5) Uani 1 1 d . .
H8 H 0.4632 0.6902 0.2931 0.020 Uiso 1 1 calc R U
B2 B 0.6214(3) 0.4035(3) 0.27714(16) 0.0138(6) Uani 1 1 d . .
C19 C -0.0140(3) 0.7154(3) 0.30721(16) 0.0237(6) Uani 1 1 d . .
H19A H 0.0451 0.6272 0.2937 0.028 Uiso 1 1 calc R U
H19B H -0.1067 0.6785 0.3359 0.028 Uiso 1 1 calc R U
C11 C 0.7083(3) 0.5296(3) 0.46838(15) 0.0189(6) Uani 1 1 d . .
H11 H 0.7707 0.4896 0.5130 0.023 Uiso 1 1 calc R U
C23 C 0.3311(3) 0.4420(3) 0.24670(17) 0.0231(6) Uani 1 1 d . .
H23A H 0.3045 0.4685 0.2971 0.035 Uiso 1 1 calc R U
H23B H 0.2443 0.3994 0.2269 0.035 Uiso 1 1 calc R U
H23C H 0.3587 0.5342 0.2085 0.035 Uiso 1 1 calc R U
C21 C 0.5986(3) 0.4193(3) 0.13943(15) 0.0233(6) Uani 1 1 d . .
H21A H 0.6843 0.3803 0.1107 0.028 Uiso 1 1 calc R U
H21B H 0.5346 0.4942 0.1012 0.028 Uiso 1 1 calc R U
C10 C 0.6271(3) 0.6689(3) 0.46197(15) 0.0211(6) Uani 1 1 d . .
H10 H 0.6342 0.7246 0.5021 0.025 Uiso 1 1 calc R U
C24 C 0.4202(3) 0.1875(3) 0.31715(16) 0.0223(6) Uani 1 1 d . .
H24A H 0.3913 0.2160 0.3668 0.033 Uiso 1 1 calc R U
H24B H 0.5073 0.1125 0.3261 0.033 Uiso 1 1 calc R U
H24C H 0.3350 0.1425 0.2974 0.033 Uiso 1 1 calc R U
C17 C -0.0948(3) 0.7690(3) 0.16861(16) 0.0233(6) Uani 1 1 d . .
H17A H -0.0099 0.7026 0.1562 0.035 Uiso 1 1 calc R U
H17B H -0.1191 0.8512 0.1223 0.035 Uiso 1 1 calc R U
H17C H -0.1832 0.7085 0.1836 0.035 Uiso 1 1 calc R U
C20 C 0.0806(4) 0.7966(3) 0.35643(16) 0.0277(7) Uani 1 1 d . .
H20A H 0.0168 0.8298 0.3976 0.033 Uiso 1 1 calc R U
H20B H 0.1645 0.7261 0.3825 0.033 Uiso 1 1 calc R U

loop_
_atom_site_aniso_label
_atom_site_aniso_U_11
_atom_site_aniso_U_22
_atom_site_aniso_U_33
_atom_site_aniso_U_23
_atom_site_aniso_U_13
_atom_site_aniso_U_12
Si2 0.0105(4) 0.0143(3) 0.0182(3) -0.0034(3) -0.0017(3) -0.0003(3)
Si1 0.0094(3) 0.0135(3) 0.0187(3) -0.0043(3) 0.0003(3) -0.0006(3)
O1 0.0102(9) 0.0119(8) 0.0227(9) -0.0015(7) 0.0019(7) 0.0016(7)
O2 0.0129(9) 0.0159(8) 0.0192(9) -0.0065(7) -0.0015(7) 0.0013(7)
O3 0.0175(10) 0.0188(9) 0.0169(9) -0.0012(7) -0.0004(7) -0.0044(8)
O4 0.0189(10) 0.0179(9) 0.0169(9) -0.0048(7) -0.0005(8) -0.0049(8)
N2 0.0097(11) 0.0145(10) 0.0204(10) -0.0053(8) -0.0025(9) -0.0009(8)
N1 0.0103(11) 0.0140(10) 0.0205(11) -0.0043(8) 0.0010(9) -0.0020(8)
C3 0.0175(14) 0.0131(12) 0.0226(13) -0.0062(10) -0.0058(11) 0.0030(10)
C6 0.0098(12) 0.0144(11) 0.0160(12) -0.0035(9) -0.0036(10) -0.0006(9)
C12 0.0103(12) 0.0152(12) 0.0163(12) -0.0024(9) 0.0002(10) -0.0032(10)
C1 0.0095(12) 0.0137(11) 0.0152(11) -0.0044(9) -0.0040(9) -0.0021(9)
C9 0.0212(15) 0.0120(12) 0.0271(14) -0.0046(10) 0.0075(12) -0.0007(11)
C14 0.0124(13) 0.0182(13) 0.0264(14) -0.0021(10) 0.0015(11) -0.0003(10)
C2 0.0143(13) 0.0166(12) 0.0180(12) -0.0069(10) -0.0003(10) -0.0006(10)
C15 0.0156(14) 0.0241(14) 0.0237(14) -0.0033(11) -0.0046(11) 0.0012(11)
C7 0.0084(12) 0.0132(11) 0.0176(12) -0.0019(9) 0.0019(10) -0.0033(9)
B1 0.0059(13) 0.0135(13) 0.0189(13) -0.0016(10) -0.0014(11) -0.0016(10)
C5 0.0128(13) 0.0201(12) 0.0170(12) -0.0033(10) -0.0020(10) -0.0013(10)
C13 0.0238(16) 0.0233(14) 0.0276(14) -0.0116(11) 0.0038(12) -0.0038(12)
C4 0.0166(14) 0.0139(12) 0.0185(12) 0.0009(9) -0.0065(10) -0.0020(10)
C22 0.0217(15) 0.0210(13) 0.0235(13) -0.0115(11) -0.0050(11) -0.0022(11)
C18 0.0117(13) 0.0223(13) 0.0296(14) -0.0061(11) 0.0040(11) 0.0006(11)
C16 0.0232(15) 0.0172(13) 0.0242(14) -0.0036(11) -0.0014(12) -0.0011(11)
C8 0.0133(13) 0.0145(12) 0.0198(12) -0.0011(10) 0.0017(10) -0.0012(10)
B2 0.0087(13) 0.0123(12) 0.0209(14) -0.0044(11) -0.0006(11) -0.0017(11)
C19 0.0182(15) 0.0213(13) 0.0277(14) 0.0032(11) 0.0031(12) -0.0037(11)
C11 0.0222(15) 0.0186(13) 0.0157(12) -0.0025(10) 0.0001(11) -0.0046(11)
C23 0.0113(13) 0.0237(14) 0.0361(16) -0.0105(12) -0.0031(12) 0.0000(11)
C21 0.0279(16) 0.0260(14) 0.0188(13) -0.0099(11) -0.0004(12) -0.0060(12)
C10 0.0296(16) 0.0183(13) 0.0176(13) -0.0075(10) 0.0047(12) -0.0062(12)
C24 0.0183(14) 0.0203(13) 0.0290(14) -0.0048(11) 0.0003(12) -0.0094(11)
C17 0.0169(14) 0.0257(14) 0.0314(15) -0.0131(12) 0.0000(12) -0.0075(12)
C20 0.0266(17) 0.0310(16) 0.0204(14) 0.0062(12) -0.0024(12) -0.0060(13)

loop_
_atom_type_symbol
_atom_type_description
_atom_type_scat_dispersion_real
_atom_type_scat_dispersion_imag
_atom_type_scat_source
C C 0.0033 0.0016 'International Tables Vol C Tables 4.2.6.8 and 6.1.1.4'
H H 0.0000 0.0000 'International Tables Vol C Tables 4.2.6.8 and 6.1.1.4'
N N 0.0061 0.0033 'International Tables Vol C Tables 4.2.6.8 and 6.1.1.4'
O O 0.0106 0.0060 'International Tables Vol C Tables 4.2.6.8 and 6.1.1.4'
Si Si 0.0817 0.0704 'International Tables Vol C Tables 4.2.6.8 and 6.1.1.4'
B B 0.0013 0.0007 'International Tables Vol C Tables 4.2.6.8 and 6.1.1.4'

loop_
_geom_angle_atom_site_label_1
_geom_angle_atom_site_label_2
_geom_angle_atom_site_label_3
_geom_angle
O2 Si2 C15 111.25(11)
O2 Si2 C12 96.71(10)
C15 Si2 C12 114.36(12)
O2 Si2 C16 111.03(11)
C15 Si2 C16 108.71(13)
C12 Si2 C16 114.36(11)
O1 Si1 C14 109.48(11)
O1 Si1 C13 112.31(11)
C14 Si1 C13 109.25(13)
O1 Si1 C6 97.10(10)
C14 Si1 C6 113.84(11)
C13 Si1 C6 114.36(13)
B1 O1 Si1 114.42(14)
B2 O2 Si2 114.66(15)
C20 O3 B1 110.71(19)
C21 O4 B2 112.09(18)
C24 N2 C23 109.4(2)
C24 N2 C22 110.81(19)
C23 N2 C22 110.3(2)
C24 N2 B2 115.50(19)
C23 N2 B2 111.27(18)
C22 N2 B2 99.16(18)
C17 N1 C18 109.2(2)
C17 N1 C19 111.6(2)
C18 N1 C19 109.9(2)
C17 N1 B1 114.95(18)
C18 N1 B1 111.82(18)
C19 N1 B1 99.07(19)
C2 C3 C4 120.3(2)
C2 C3 H3 119.8
C4 C3 H3 119.8
C5 C6 C1 119.8(2)
C5 C6 Si1 133.07(19)
C1 C6 Si1 107.05(17)
C11 C12 C7 120.1(2)
C11 C12 Si2 132.6(2)
C7 C12 Si2 107.25(17)
C2 C1 C6 118.6(2)
C2 C1 B1 128.1(2)
C6 C1 B1 113.3(2)
C8 C9 C10 120.5(3)
C8 C9 H9 119.8
C10 C9 H9 119.8
Si1 C14 H14A 109.5
Si1 C14 H14B 109.5
H14A C14 H14B 109.5
Si1 C14 H14C 109.5
H14A C14 H14C 109.5
H14B C14 H14C 109.5
C3 C2 C1 120.8(2)
C3 C2 H2 119.6
C1 C2 H2 119.6
Si2 C15 H15A 109.5
Si2 C15 H15B 109.5
H15A C15 H15B 109.5
Si2 C15 H15C 109.5
H15A C15 H15C 109.5
H15B C15 H15C 109.5
C8 C7 C12 118.4(2)
C8 C7 B2 128.3(2)
C12 C7 B2 113.2(2)
O3 B1 O1 114.2(2)
O3 B1 C1 114.8(2)
O1 B1 C1 108.14(19)
O3 B1 N1 99.06(18)
O1 B1 N1 104.48(18)
C1 B1 N1 115.6(2)
C4 C5 C6 120.6(2)
C4 C5 H5 119.7
C6 C5 H5 119.7
Si1 C13 H13A 109.5
Si1 C13 H13B 109.5
H13A C13 H13B 109.5
Si1 C13 H13C 109.5
H13A C13 H13C 109.5
H13B C13 H13C 109.5
C5 C4 C3 119.9(2)
C5 C4 H4 120.1
C3 C4 H4 120.1
N2 C22 C21 104.77(19)
N2 C22 H22A 110.8
C21 C22 H22A 110.8
N2 C22 H22B 110.8
C21 C22 H22B 110.8
H22A C22 H22B 108.9
N1 C18 H18A 109.5
N1 C18 H18B 109.5
H18A C18 H18B 109.5
N1 C18 H18C 109.5
H18A C18 H18C 109.5
H18B C18 H18C 109.5
Si2 C16 H16A 109.5
Si2 C16 H16B 109.5
H16A C16 H16B 109.5
Si2 C16 H16C 109.5
H16A C16 H16C 109.5
H16B C16 H16C 109.5
C9 C8 C7 120.6(3)
C9 C8 H8 119.7
C7 C8 H8 119.7
O4 B2 O2 114.9(2)
O4 B2 C7 113.98(19)
O2 B2 C7 108.0(2)
O4 B2 N2 98.67(19)
O2 B2 N2 104.98(18)
C7 B2 N2 115.9(2)
N1 C19 C20 103.9(2)
N1 C19 H19A 111.0
C20 C19 H19A 111.0
N1 C19 H19B 111.0
C20 C19 H19B 111.0
H19A C19 H19B 109.0
C10 C11 C12 120.2(3)
C10 C11 H11 119.9
C12 C11 H11 119.9
N2 C23 H23A 109.5
N2 C23 H23B 109.5
H23A C23 H23B 109.5
N2 C23 H23C 109.5
H23A C23 H23C 109.5
H23B C23 H23C 109.5
O4 C21 C22 106.9(2)
O4 C21 H21A 110.3
C22 C21 H21A 110.3
O4 C21 H21B 110.3
C22 C21 H21B 110.3
H21A C21 H21B 108.6
C11 C10 C9 120.1(2)
C11 C10 H10 119.9
C9 C10 H10 119.9
N2 C24 H24A 109.5
N2 C24 H24B 109.5
H24A C24 H24B 109.5
N2 C24 H24C 109.5
H24A C24 H24C 109.5
H24B C24 H24C 109.5
N1 C17 H17A 109.5
N1 C17 H17B 109.5
H17A C17 H17B 109.5
N1 C17 H17C 109.5
H17A C17 H17C 109.5
H17B C17 H17C 109.5
O3 C20 C19 107.6(2)
O3 C20 H20A 110.2
C19 C20 H20A 110.2
O3 C20 H20B 110.2
C19 C20 H20B 110.2
H20A C20 H20B 108.5

loop_
_geom_bond_atom_site_label_1
_geom_bond_atom_site_label_2
_geom_bond_distance
Si2 O2 1.6435(18)
Si2 C15 1.857(3)
Si2 C12 1.869(3)
Si2 C16 1.871(3)
Si1 O1 1.6394(17)
Si1 C14 1.862(3)
Si1 C13 1.862(3)
Si1 C6 1.864(3)
O1 B1 1.473(3)
O2 B2 1.468(3)
O3 C20 1.420(3)
O3 B1 1.455(3)
O4 C21 1.417(3)
O4 B2 1.454(3)
N2 C24 1.486(3)
N2 C23 1.485(3)
N2 C22 1.490(3)
N2 B2 1.684(3)
N1 C17 1.481(3)
N1 C18 1.485(3)
N1 C19 1.497(3)
N1 B1 1.668(3)
C3 C2 1.390(3)
C3 C4 1.394(4)
C3 H3 0.9500
C6 C5 1.405(3)
C6 C1 1.417(3)
C12 C11 1.402(3)
C12 C7 1.412(3)
C1 C2 1.403(3)
C1 B1 1.610(4)
C9 C8 1.387(4)
C9 C10 1.388(4)
C9 H9 0.9500
C14 H14A 0.9800
C14 H14B 0.9800
C14 H14C 0.9800
C2 H2 0.9500
C15 H15A 0.9800
C15 H15B 0.9800
C15 H15C 0.9800
C7 C8 1.407(3)
C7 B2 1.616(4)
C5 C4 1.386(4)
C5 H5 0.9500
C13 H13A 0.9800
C13 H13B 0.9800
C13 H13C 0.9800
C4 H4 0.9500
C22 C21 1.530(4)
C22 H22A 0.9900
C22 H22B 0.9900
C18 H18A 0.9800
C18 H18B 0.9800
C18 H18C 0.9800
C16 H16A 0.9800
C16 H16B 0.9800
C16 H16C 0.9800
C8 H8 0.9500
C19 C20 1.532(4)
C19 H19A 0.9900
C19 H19B 0.9900
C11 C10 1.384(4)
C11 H11 0.9500
C23 H23A 0.9800
C23 H23B 0.9800
C23 H23C 0.9800
C21 H21A 0.9900
C21 H21B 0.9900
C10 H10 0.9500
C24 H24A 0.9800
C24 H24B 0.9800
C24 H24C 0.9800
C17 H17A 0.9800
C17 H17B 0.9800
C17 H17C 0.9800
C20 H20A 0.9900
C20 H20B 0.9900
